data_7240156
loop_
_publ_author_name
'Qiu, Ya-Ru'
'Li, Bang'
'Zhou, Yan'
'Su, Jian'
'Ge, Jing-Yuan'

_publ_section_title
;
 Pillar-template strategy switching the redox activity and magnetic
 properties of trisphenylamine-based coordination polymers
;
_journal_name_full CrystEngComm
_journal_paper_doi 10.1039/D0CE00256A
_journal_year 2020
_chemical_formula_sum 'C33 H24 Co N6 O6'
_chemical_formula_weight 659.51
_space_group_crystal_system monoclinic
_space_group_IT_number 15
_space_group_name_Hall '-C 2yc'
_space_group_name_H-M_alt 'C 1 2/c 1'
_atom_sites_solution_hydrogens geom
_audit_creation_method SHELXL-2018/3
_cell_angle_alpha 90
_cell_angle_beta 103.500(4)
_cell_angle_gamma 90
_cell_formula_units_Z 8
_cell_length_a 21.778(5)
_cell_length_b 15.214(3)
_cell_length_c 19.916(5)
_cell_measurement_reflns_used 6749
_cell_measurement_temperature 293(2)
_cell_measurement_theta_max 20.673
_cell_measurement_theta_min 2.316
_cell_volume 6416(3)
_computing_structure_refinement 'SHELXL-2018/3 (Sheldrick, 2018)'
_computing_structure_solution 'SHELXT 2014/4 (Sheldrick, 2014)'
_diffrn_ambient_temperature 293(2)
_diffrn_measured_fraction_theta_full 0.998
_diffrn_measured_fraction_theta_max 0.998
_diffrn_measurement_device_type 'CCD area detector'
_diffrn_measurement_method 'phi and omega scans'
_diffrn_radiation_type MoK\a
_diffrn_radiation_wavelength 0.71073
_diffrn_reflns_av_R_equivalents 0.0978
_diffrn_reflns_av_unetI/netI 0.0949
_diffrn_reflns_Laue_measured_fraction_full 0.998
_diffrn_reflns_Laue_measured_fraction_max 0.998
_diffrn_reflns_limit_h_max 26
_diffrn_reflns_limit_h_min -26
_diffrn_reflns_limit_k_max 18
_diffrn_reflns_limit_k_min -14
_diffrn_reflns_limit_l_max 23
_diffrn_reflns_limit_l_min -24
_diffrn_reflns_number 25770
_diffrn_reflns_point_group_measured_fraction_full 0.998
_diffrn_reflns_point_group_measured_fraction_max 0.998
_diffrn_reflns_theta_full 25.242
_diffrn_reflns_theta_max 25.999
_diffrn_reflns_theta_min 1.648
_exptl_absorpt_coefficient_mu 0.588
_exptl_absorpt_correction_T_max 0.8914
_exptl_absorpt_correction_T_min 0.8669
_exptl_absorpt_correction_type multi-scan
_exptl_absorpt_process_details sadabs
_exptl_crystal_density_diffrn 1.365
_exptl_crystal_description block
_exptl_crystal_F_000 2712
_exptl_crystal_size_max 0.250
_exptl_crystal_size_mid 0.220
_exptl_crystal_size_min 0.200
_refine_diff_density_max 0.625
_refine_diff_density_min -0.707
_refine_diff_density_rms 0.127
_refine_ls_extinction_coef 0.0011(3)
_refine_ls_extinction_expression Fc^*^=kFc[1+0.001xFc^2^\l^3^/sin(2\q)]^-1/4^
_refine_ls_extinction_method 'SHELXL-2018/3 (Sheldrick 2018)'
_refine_ls_goodness_of_fit_ref 1.069
_refine_ls_hydrogen_treatment constr
_refine_ls_matrix_type full
_refine_ls_number_parameters 423
_refine_ls_number_reflns 6293
_refine_ls_number_restraints 72
_refine_ls_restrained_S_all 1.071
_refine_ls_R_factor_all 0.1025
_refine_ls_R_factor_gt 0.0627
_refine_ls_shift/su_max 0.000
_refine_ls_shift/su_mean 0.000
_refine_ls_structure_factor_coef Fsqd
_refine_ls_weighting_details 'w=1/[\s^2^(Fo^2^)+(0.1186P)^2^] where P=(Fo^2^+2Fc^2^)/3'
_refine_ls_weighting_scheme calc
_refine_ls_wR_factor_gt 0.1835
_refine_ls_wR_factor_ref 0.2216
_reflns_Friedel_coverage 0.000
_reflns_number_gt 3988
_reflns_number_total 6293
_reflns_threshold_expression 'I > 2\s(I)'
_cod_data_source_file d0ce00256a2.cif
_cod_data_source_block 1-Co
_cod_original_sg_symbol_H-M 'C 2/c'
_cod_database_code 7240156
_shelx_shelxl_version_number 2018/3
_shelx_space_group_comment
;
The symmetry employed for this shelxl refinement is uniquely defined
by the following loop, which should always be used as a source of
symmetry information in preference to the above space-group names.
They are only intended as comments.
;
_shelx_estimated_absorpt_t_min 0.867
_shelx_estimated_absorpt_t_max 0.891

loop_
_space_group_symop_operation_xyz
'x, y, z'
'-x, y, -z+1/2'
'x+1/2, y+1/2, z'
'-x+1/2, y+1/2, -z+1/2'
'-x, -y, -z'
'x, -y, z-1/2'
'-x+1/2, -y+1/2, -z'
'x+1/2, -y+1/2, z-1/2'

loop_
_atom_site_label
_atom_site_type_symbol
_atom_site_fract_x
_atom_site_fract_y
_atom_site_fract_z
_atom_site_U_iso_or_equiv
_atom_site_adp_type
_atom_site_occupancy
_atom_site_site_symmetry_order
_atom_site_calc_flag
_atom_site_refinement_flags_posn
_atom_site_refinement_flags_adp
_atom_site_refinement_flags_occupancy
_atom_site_disorder_assembly
_atom_site_disorder_group
Co1 Co 1.18094(2) 0.45230(3) 0.21307(3) 0.0483(3) Uani 1 1 d . . . . .
N1 N 0.93668(15) 0.03753(19) 0.39248(19) 0.0438(8) Uani 1 1 d . . . . .
N2 N 1.18818(13) 0.35860(19) 0.29617(17) 0.0415(8) Uani 1 1 d . . . . .
N3 N 0.72947(15) 0.1388(2) 0.66066(18) 0.0476(8) Uani 1 1 d . . . . .
N4 N 0.87025(17) -0.4462(2) 0.2482(2) 0.0598(11) Uani 1 1 d . . . . .
N5 N 1.27769(17) 0.5645(2) 0.2365(2) 0.0495(9) Uani 1 1 d . U . . .
N6 N 1.0871(6) 0.4165(8) 0.1065(8) 0.101(3) Uani 0.592(9) 1 d . U P A 1
N6' N 1.0694(9) 0.4487(12) 0.1263(11) 0.101(3) Uani 0.408(9) 1 d . . P A 2
O1 O 1.26688(15) 0.5101(2) 0.2797(2) 0.0695(9) Uani 1 1 d . U . . .
O2 O 1.24049(17) 0.5635(2) 0.1784(2) 0.0699(9) Uani 1 1 d . U . . .
O3 O 1.32303(15) 0.6144(2) 0.2511(2) 0.0740(10) Uani 1 1 d . U . . .
O4 O 1.1235(2) 0.4818(3) 0.1086(3) 0.1176(16) Uani 1 1 d . U . . .
O5 O 1.0898(2) 0.3858(3) 0.1656(3) 0.1088(15) Uani 1 1 d . U . . .
O6 O 1.0469(5) 0.3939(8) 0.0512(6) 0.145(3) Uani 0.592(9) 1 d . U P A 1
O6' O 1.0199(8) 0.4515(11) 0.0829(9) 0.145(3) Uani 0.408(9) 1 d . . P A 2
C1 C 0.98690(16) 0.0892(2) 0.3786(2) 0.0396(9) Uani 1 1 d . . . . .
C2 C 1.04627(19) 0.0536(2) 0.3904(2) 0.0481(10) Uani 1 1 d . . . . .
H2 H 1.052695 -0.004582 0.404653 0.058 Uiso 1 1 calc R U . . .
C3 C 1.09699(17) 0.1039(2) 0.3811(2) 0.0478(10) Uani 1 1 d . . . . .
H3 H 1.136882 0.078649 0.388290 0.057 Uiso 1 1 calc R U . . .
C4 C 1.08871(17) 0.1917(2) 0.3613(2) 0.0412(9) Uani 1 1 d . . . . .
C5 C 1.02783(17) 0.2265(3) 0.3474(2) 0.0463(10) Uani 1 1 d . . . . .
H5 H 1.021008 0.284528 0.332997 0.056 Uiso 1 1 calc R U . . .
C6 C 0.97748(17) 0.1751(3) 0.3551(2) 0.0468(10) Uani 1 1 d . . . . .
H6 H 0.936879 0.198367 0.344298 0.056 Uiso 1 1 calc R U . . .
C7 C 1.13904(17) 0.3106(2) 0.3050(2) 0.0406(9) Uani 1 1 d . . . . .
H7 H 1.099533 0.320888 0.276132 0.049 Uiso 1 1 calc R U . . .
C8 C 1.14464(16) 0.2457(2) 0.3559(2) 0.0398(9) Uani 1 1 d . . . . .
C9 C 1.2031(2) 0.2316(3) 0.3970(2) 0.0540(11) Uani 1 1 d . . . . .
H9 H 1.208720 0.189312 0.431674 0.065 Uiso 1 1 calc R U . . .
C10 C 1.25408(19) 0.2798(3) 0.3875(2) 0.0566(12) Uani 1 1 d . . . . .
H10 H 1.294238 0.269812 0.415075 0.068 Uiso 1 1 calc R U . . .
C11 C 1.24470(18) 0.3420(3) 0.3375(2) 0.0494(10) Uani 1 1 d . . . . .
H11 H 1.279193 0.374652 0.331606 0.059 Uiso 1 1 calc R U . . .
C12 C 0.90228(17) 0.0670(2) 0.4397(2) 0.0405(9) Uani 1 1 d . . . . .
C13 C 0.92175(18) 0.1403(3) 0.4809(2) 0.0473(10) Uani 1 1 d . . . . .
H13 H 0.958908 0.168866 0.478409 0.057 Uiso 1 1 calc R U . . .
C14 C 0.88679(18) 0.1712(3) 0.5254(2) 0.0481(10) Uani 1 1 d . . . . .
H14 H 0.900700 0.221177 0.551395 0.058 Uiso 1 1 calc R U . . .
C15 C 0.83218(17) 0.1311(2) 0.5330(2) 0.0436(9) Uani 1 1 d . . . . .
C16 C 0.81261(18) 0.0559(2) 0.4921(2) 0.0447(10) Uani 1 1 d . . . . .
H16 H 0.776264 0.026253 0.496064 0.054 Uiso 1 1 calc R U . . .
C17 C 0.84702(17) 0.0254(2) 0.4460(2) 0.0436(9) Uani 1 1 d . . . . .
H17 H 0.832784 -0.023583 0.418954 0.052 Uiso 1 1 calc R U . . .
C18 C 0.76458(19) 0.1112(2) 0.6171(2) 0.0475(10) Uani 1 1 d . . . . .
H18 H 0.768889 0.050952 0.611816 0.057 Uiso 1 1 calc R U . . .
C19 C 0.79448(17) 0.1664(2) 0.5800(2) 0.0430(9) Uani 1 1 d . . . . .
C20 C 0.7873(2) 0.2565(3) 0.5880(2) 0.0514(10) Uani 1 1 d . . . . .
H20 H 0.806841 0.296146 0.564069 0.062 Uiso 1 1 calc R U . . .
C21 C 0.7513(2) 0.2865(3) 0.6314(2) 0.0554(11) Uani 1 1 d . . . . .
H21 H 0.746100 0.346525 0.636968 0.066 Uiso 1 1 calc R U . . .
C22 C 0.7228(2) 0.2261(3) 0.6669(2) 0.0547(11) Uani 1 1 d . . . . .
H22 H 0.698281 0.246818 0.696008 0.066 Uiso 1 1 calc R U . . .
C23 C 0.92712(16) -0.0467(2) 0.3593(2) 0.0416(9) Uani 1 1 d . . . . .
C24 C 0.92410(17) -0.1234(2) 0.3953(2) 0.0474(10) Uani 1 1 d . . . . .
H24 H 0.926451 -0.121217 0.442498 0.057 Uiso 1 1 calc R U . . .
C25 C 0.91758(18) -0.2038(2) 0.3615(2) 0.0479(10) Uani 1 1 d . . . . .
H25 H 0.916115 -0.254915 0.386674 0.057 Uiso 1 1 calc R U . . .
C26 C 0.91324(16) -0.2098(2) 0.2917(2) 0.0452(10) Uani 1 1 d . . . . .
C27 C 0.91653(19) -0.1317(3) 0.2556(2) 0.0506(10) Uani 1 1 d . . . . .
H27 H 0.914486 -0.133606 0.208431 0.061 Uiso 1 1 calc R U . . .
C28 C 0.92283(19) -0.0514(2) 0.2895(2) 0.0488(10) Uani 1 1 d . . . . .
H28 H 0.924158 0.000029 0.264613 0.059 Uiso 1 1 calc R U . . .
C29 C 0.87704(18) -0.3668(3) 0.2782(2) 0.0537(11) Uani 1 1 d . . . . .
H29 H 0.861285 -0.358605 0.317327 0.064 Uiso 1 1 calc R U . . .
C30 C 0.90637(17) -0.2956(3) 0.2542(2) 0.0493(10) Uani 1 1 d . . . . .
C31 C 0.93108(19) -0.3109(3) 0.1971(3) 0.0548(11) Uani 1 1 d . . . . .
H31 H 0.952014 -0.265967 0.179876 0.066 Uiso 1 1 calc R U . . .
C32 C 0.9249(2) -0.3913(3) 0.1659(3) 0.0661(13) Uani 1 1 d . . . . .
H32 H 0.941022 -0.401260 0.127292 0.079 Uiso 1 1 calc R U . . .
C33 C 0.8949(3) -0.4565(3) 0.1922(3) 0.0706(15) Uani 1 1 d . . . . .
H33 H 0.891077 -0.511083 0.170561 0.085 Uiso 1 1 calc R U . . .

loop_
_atom_site_aniso_label
_atom_site_aniso_U_11
_atom_site_aniso_U_22
_atom_site_aniso_U_33
_atom_site_aniso_U_23
_atom_site_aniso_U_13
_atom_site_aniso_U_12
Co1 0.0536(4) 0.0313(3) 0.0715(5) 0.0099(2) 0.0381(3) 0.0009(2)
N1 0.0493(17) 0.0312(16) 0.063(2) -0.0040(15) 0.0373(16) -0.0117(13)
N2 0.0401(16) 0.0317(16) 0.062(2) 0.0016(14) 0.0304(16) -0.0029(13)
N3 0.0583(19) 0.0341(17) 0.062(2) -0.0021(15) 0.0381(18) 0.0032(15)
N4 0.062(2) 0.040(2) 0.093(3) -0.0209(19) 0.050(2) -0.0149(16)
N5 0.0518(19) 0.0293(16) 0.081(3) -0.0045(17) 0.0425(19) 0.0019(15)
N6 0.088(5) 0.094(6) 0.113(6) 0.039(5) 0.007(4) -0.023(4)
N6' 0.088(5) 0.094(6) 0.113(6) 0.039(5) 0.007(4) -0.023(4)
O1 0.0697(19) 0.0458(17) 0.102(3) 0.0139(17) 0.0386(18) -0.0123(15)
O2 0.076(2) 0.0568(19) 0.090(3) -0.0058(19) 0.046(2) 0.0027(17)
O3 0.0701(19) 0.0460(18) 0.120(3) -0.0107(19) 0.050(2) -0.0234(16)
O4 0.113(3) 0.105(3) 0.127(4) 0.044(3) 0.013(3) -0.029(3)
O5 0.095(3) 0.100(3) 0.125(3) 0.043(3) 0.011(3) -0.028(2)
O6 0.132(6) 0.145(7) 0.139(7) 0.038(6) -0.012(5) -0.013(5)
O6' 0.132(6) 0.145(7) 0.139(7) 0.038(6) -0.012(5) -0.013(5)
C1 0.0430(19) 0.0301(18) 0.054(2) 0.0006(16) 0.0276(18) -0.0069(15)
C2 0.057(2) 0.0258(18) 0.073(3) 0.0062(18) 0.040(2) 0.0012(16)
C3 0.044(2) 0.033(2) 0.077(3) 0.0077(19) 0.036(2) 0.0014(16)
C4 0.0443(19) 0.0292(18) 0.061(3) 0.0060(17) 0.0338(19) -0.0022(15)
C5 0.050(2) 0.0313(19) 0.068(3) 0.0120(18) 0.033(2) 0.0013(16)
C6 0.0411(19) 0.037(2) 0.070(3) 0.0050(19) 0.030(2) 0.0031(16)
C7 0.0389(18) 0.0301(18) 0.063(3) 0.0021(17) 0.0323(18) -0.0020(15)
C8 0.0413(19) 0.0281(18) 0.057(2) 0.0025(17) 0.0258(18) -0.0006(15)
C9 0.057(2) 0.041(2) 0.068(3) 0.014(2) 0.023(2) -0.0018(19)
C10 0.044(2) 0.055(3) 0.073(3) 0.015(2) 0.017(2) -0.0108(19)
C11 0.040(2) 0.040(2) 0.074(3) 0.000(2) 0.026(2) -0.0089(16)
C12 0.0441(19) 0.0276(18) 0.058(3) 0.0019(17) 0.0298(19) 0.0004(15)
C13 0.047(2) 0.039(2) 0.063(3) -0.0042(19) 0.028(2) -0.0142(17)
C14 0.058(2) 0.038(2) 0.055(3) -0.0093(19) 0.028(2) -0.0104(18)
C15 0.050(2) 0.036(2) 0.052(2) 0.0014(18) 0.0263(19) 0.0037(16)
C16 0.045(2) 0.035(2) 0.063(3) 0.0024(18) 0.032(2) -0.0026(16)
C17 0.046(2) 0.0331(19) 0.060(3) -0.0058(18) 0.0303(19) -0.0067(16)
C18 0.058(2) 0.0308(19) 0.063(3) -0.0023(18) 0.034(2) 0.0044(17)
C19 0.049(2) 0.0361(19) 0.050(2) 0.0051(18) 0.0237(19) 0.0039(16)
C20 0.071(3) 0.036(2) 0.057(3) 0.0056(19) 0.034(2) 0.003(2)
C21 0.081(3) 0.029(2) 0.065(3) 0.0019(19) 0.034(2) 0.0103(19)
C22 0.073(3) 0.037(2) 0.066(3) 0.001(2) 0.041(2) 0.015(2)
C23 0.0389(19) 0.0293(18) 0.066(3) -0.0019(17) 0.0311(19) -0.0046(14)
C24 0.049(2) 0.035(2) 0.068(3) 0.0015(19) 0.033(2) -0.0023(16)
C25 0.048(2) 0.0308(19) 0.073(3) 0.0034(19) 0.032(2) -0.0033(16)
C26 0.0343(18) 0.0340(19) 0.074(3) -0.0064(19) 0.0262(19) -0.0039(15)
C27 0.060(2) 0.039(2) 0.060(3) -0.0047(19) 0.030(2) -0.0036(19)
C28 0.058(2) 0.0314(19) 0.065(3) 0.0010(19) 0.030(2) -0.0038(17)
C29 0.053(2) 0.042(2) 0.079(3) -0.017(2) 0.041(2) -0.0129(18)
C30 0.0362(19) 0.037(2) 0.080(3) -0.008(2) 0.023(2) -0.0032(16)
C31 0.052(2) 0.043(2) 0.078(3) -0.004(2) 0.033(2) -0.0078(18)
C32 0.073(3) 0.052(3) 0.090(4) -0.020(3) 0.054(3) -0.011(2)
C33 0.088(3) 0.043(3) 0.098(4) -0.022(3) 0.058(3) -0.012(2)

loop_
_atom_type_symbol
_atom_type_description
_atom_type_scat_dispersion_real
_atom_type_scat_dispersion_imag
_atom_type_scat_source
C C 0.0033 0.0016 'International Tables Vol C Tables 4.2.6.8 and 6.1.1.4'
H H 0.0000 0.0000 'International Tables Vol C Tables 4.2.6.8 and 6.1.1.4'
N N 0.0061 0.0033 'International Tables Vol C Tables 4.2.6.8 and 6.1.1.4'
O O 0.0106 0.0060 'International Tables Vol C Tables 4.2.6.8 and 6.1.1.4'
Co Co 0.3494 0.9721 'International Tables Vol C Tables 4.2.6.8 and 6.1.1.4'

loop_
_geom_angle_atom_site_label_1
_geom_angle_atom_site_label_2
_geom_angle_atom_site_label_3
_geom_angle
_geom_angle_site_symmetry_1
_geom_angle_site_symmetry_3
_geom_angle_publ_flag
N4 Co1 N3 171.76(14) 2_765 8 ?
N4 Co1 N2 98.65(12) 2_765 . ?
N3 Co1 N2 89.45(12) 8 . ?
N4 Co1 O1 86.36(15) 2_765 . ?
N3 Co1 O1 95.98(13) 8 . ?
N2 Co1 O1 84.40(12) . . ?
N4 Co1 O4 88.0(2) 2_765 . ?
N3 Co1 O4 84.76(19) 8 . ?
N2 Co1 O4 141.19(15) . . ?
O1 Co1 O4 134.34(15) . . ?
N4 Co1 O5 89.61(18) 2_765 . ?
N3 Co1 O5 89.51(17) 8 . ?
N2 Co1 O5 85.64(14) . . ?
O1 Co1 O5 168.56(16) . . ?
O4 Co1 O5 56.04(16) . . ?
N4 Co1 O2 87.47(13) 2_765 . ?
N3 Co1 O2 87.34(12) 8 . ?
N2 Co1 O2 139.36(14) . . ?
O1 Co1 O2 55.76(14) . . ?
O4 Co1 O2 78.76(16) . . ?
O5 Co1 O2 134.79(16) . . ?
C12 N1 C1 120.4(3) . . ?
C12 N1 C23 123.4(3) . . ?
C1 N1 C23 116.0(3) . . ?
C11 N2 C7 117.7(3) . . ?
C11 N2 Co1 119.2(2) . . ?
C7 N2 Co1 122.8(3) . . ?
C22 N3 C18 117.1(3) . . ?
C22 N3 Co1 121.0(3) . 8_456 ?
C18 N3 Co1 121.8(3) . 8_456 ?
C29 N4 C33 116.5(4) . . ?
C29 N4 Co1 120.0(3) . 2_745 ?
C33 N4 Co1 123.4(3) . 2_745 ?
O3 N5 O2 122.7(4) . . ?
O3 N5 O1 121.1(4) . . ?
O2 N5 O1 116.2(4) . . ?
O5 N6 O4 111.7(11) . . ?
O5 N6 O6 125.3(11) . . ?
O4 N6 O6 122.3(12) . . ?
O6' N6' O5 126.8(17) . . ?
O6' N6' O4 117.9(17) . . ?
O5 N6' O4 103.7(14) . . ?
N5 O1 Co1 96.9(3) . . ?
N5 O2 Co1 91.1(2) . . ?
N6 O4 Co1 94.8(7) . . ?
N6' O4 Co1 90.8(9) . . ?
N6' O5 Co1 93.9(9) . . ?
N6 O5 Co1 94.1(6) . . ?
C2 C1 C6 119.3(3) . . ?
C2 C1 N1 119.0(3) . . ?
C6 C1 N1 121.7(3) . . ?
C1 C2 C3 120.4(3) . . ?
C1 C2 H2 119.8 . . ?
C3 C2 H2 119.8 . . ?
C2 C3 C4 120.7(3) . . ?
C2 C3 H3 119.6 . . ?
C4 C3 H3 119.6 . . ?
C3 C4 C5 118.3(3) . . ?
C3 C4 C8 119.6(3) . . ?
C5 C4 C8 122.1(3) . . ?
C6 C5 C4 120.4(3) . . ?
C6 C5 H5 119.8 . . ?
C4 C5 H5 119.8 . . ?
C5 C6 C1 120.7(3) . . ?
C5 C6 H6 119.6 . . ?
C1 C6 H6 119.6 . . ?
N2 C7 C8 122.8(4) . . ?
N2 C7 H7 118.6 . . ?
C8 C7 H7 118.6 . . ?
C9 C8 C7 117.3(3) . . ?
C9 C8 C4 122.3(3) . . ?
C7 C8 C4 120.3(3) . . ?
C8 C9 C10 120.2(4) . . ?
C8 C9 H9 119.9 . . ?
C10 C9 H9 119.9 . . ?
C11 C10 C9 119.0(4) . . ?
C11 C10 H10 120.5 . . ?
C9 C10 H10 120.5 . . ?
N2 C11 C10 123.0(3) . . ?
N2 C11 H11 118.5 . . ?
C10 C11 H11 118.5 . . ?
C13 C12 C17 117.5(3) . . ?
C13 C12 N1 120.9(3) . . ?
C17 C12 N1 121.5(3) . . ?
C14 C13 C12 121.0(3) . . ?
C14 C13 H13 119.5 . . ?
C12 C13 H13 119.5 . . ?
C15 C14 C13 122.7(4) . . ?
C15 C14 H14 118.7 . . ?
C13 C14 H14 118.7 . . ?
C14 C15 C16 116.7(3) . . ?
C14 C15 C19 121.9(3) . . ?
C16 C15 C19 121.4(3) . . ?
C17 C16 C15 120.9(3) . . ?
C17 C16 H16 119.6 . . ?
C15 C16 H16 119.6 . . ?
C12 C17 C16 121.2(4) . . ?
C12 C17 H17 119.4 . . ?
C16 C17 H17 119.4 . . ?
N3 C18 C19 124.4(4) . . ?
N3 C18 H18 117.8 . . ?
C19 C18 H18 117.8 . . ?
C18 C19 C20 117.3(3) . . ?
C18 C19 C15 121.2(3) . . ?
C20 C19 C15 121.5(4) . . ?
C21 C20 C19 119.6(4) . . ?
C21 C20 H20 120.2 . . ?
C19 C20 H20 120.2 . . ?
C20 C21 C22 119.3(4) . . ?
C20 C21 H21 120.4 . . ?
C22 C21 H21 120.4 . . ?
N3 C22 C21 122.3(4) . . ?
N3 C22 H22 118.8 . . ?
C21 C22 H22 118.8 . . ?
C28 C23 C24 118.8(4) . . ?
C28 C23 N1 118.7(3) . . ?
C24 C23 N1 122.4(4) . . ?
C23 C24 C25 120.3(4) . . ?
C23 C24 H24 119.8 . . ?
C25 C24 H24 119.8 . . ?
C26 C25 C24 121.6(4) . . ?
C26 C25 H25 119.2 . . ?
C24 C25 H25 119.2 . . ?
C25 C26 C27 117.6(4) . . ?
C25 C26 C30 122.5(4) . . ?
C27 C26 C30 119.8(4) . . ?
C28 C27 C26 120.6(4) . . ?
C28 C27 H27 119.7 . . ?
C26 C27 H27 119.7 . . ?
C23 C28 C27 120.9(4) . . ?
C23 C28 H28 119.5 . . ?
C27 C28 H28 119.5 . . ?
N4 C29 C30 123.9(4) . . ?
N4 C29 H29 118.0 . . ?
C30 C29 H29 118.0 . . ?
C31 C30 C29 116.5(4) . . ?
C31 C30 C26 122.9(4) . . ?
C29 C30 C26 120.5(4) . . ?
C32 C31 C30 120.5(4) . . ?
C32 C31 H31 119.8 . . ?
C30 C31 H31 119.8 . . ?
C33 C32 C31 119.1(4) . . ?
C33 C32 H32 120.5 . . ?
C31 C32 H32 120.5 . . ?
N4 C33 C32 123.4(4) . . ?
N4 C33 H33 118.3 . . ?
C32 C33 H33 118.3 . . ?

loop_
_geom_bond_atom_site_label_1
_geom_bond_atom_site_label_2
_geom_bond_distance
_geom_bond_site_symmetry_2
_geom_bond_publ_flag
Co1 N4 2.150(3) 2_765 ?
Co1 N3 2.155(3) 8 ?
Co1 N2 2.162(3) . ?
Co1 O1 2.208(3) . ?
Co1 O4 2.209(5) . ?
Co1 O5 2.232(4) . ?
Co1 O2 2.333(3) . ?
N1 C12 1.405(5) . ?
N1 C1 1.425(4) . ?
N1 C23 1.435(5) . ?
N2 C11 1.335(5) . ?
N2 C7 1.341(4) . ?
N3 C22 1.345(5) . ?
N3 C18 1.350(5) . ?
N4 C29 1.340(5) . ?
N4 C33 1.357(6) . ?
N5 O3 1.225(4) . ?
N5 O2 1.249(5) . ?
N5 O1 1.255(5) . ?
N6 O5 1.255(14) . ?
N6 O4 1.266(13) . ?
N6 O6 1.285(15) . ?
N6' O6' 1.21(2) . ?
N6' O5 1.251(19) . ?
N6' O4 1.400(19) . ?
C1 C2 1.371(5) . ?
C1 C6 1.387(5) . ?
C2 C3 1.391(5) . ?
C2 H2 0.9300 . ?
C3 C4 1.393(5) . ?
C3 H3 0.9300 . ?
C4 C5 1.394(5) . ?
C4 C8 1.493(5) . ?
C5 C6 1.384(5) . ?
C5 H5 0.9300 . ?
C6 H6 0.9300 . ?
C7 C8 1.400(5) . ?
C7 H7 0.9300 . ?
C8 C9 1.360(6) . ?
C9 C10 1.381(5) . ?
C9 H9 0.9300 . ?
C10 C11 1.355(6) . ?
C10 H10 0.9300 . ?
C11 H11 0.9300 . ?
C12 C13 1.390(5) . ?
C12 C17 1.391(5) . ?
C13 C14 1.379(5) . ?
C13 H13 0.9300 . ?
C14 C15 1.376(5) . ?
C14 H14 0.9300 . ?
C15 C16 1.410(5) . ?
C15 C19 1.483(5) . ?
C16 C17 1.394(5) . ?
C16 H16 0.9300 . ?
C17 H17 0.9300 . ?
C18 C19 1.379(5) . ?
C18 H18 0.9300 . ?
C19 C20 1.393(5) . ?
C20 C21 1.374(6) . ?
C20 H20 0.9300 . ?
C21 C22 1.392(6) . ?
C21 H21 0.9300 . ?
C22 H22 0.9300 . ?
C23 C28 1.373(6) . ?
C23 C24 1.379(5) . ?
C24 C25 1.388(5) . ?
C24 H24 0.9300 . ?
C25 C26 1.375(6) . ?
C25 H25 0.9300 . ?
C26 C27 1.399(6) . ?
C26 C30 1.494(5) . ?
C27 C28 1.387(5) . ?
C27 H27 0.9300 . ?
C28 H28 0.9300 . ?
C29 C30 1.397(6) . ?
C29 H29 0.9300 . ?
C30 C31 1.387(6) . ?
C31 C32 1.363(6) . ?
C31 H31 0.9300 . ?
C32 C33 1.358(6) . ?
C32 H32 0.9300 . ?
C33 H33 0.9300 . ?

loop_
_geom_torsion_atom_site_label_1
_geom_torsion_atom_site_label_2
_geom_torsion_atom_site_label_3
_geom_torsion_atom_site_label_4
_geom_torsion
_geom_torsion_site_symmetry_1
_geom_torsion_site_symmetry_2
_geom_torsion_site_symmetry_3
_geom_torsion_site_symmetry_4
_geom_torsion_publ_flag
O3 N5 O1 Co1 179.7(3) . . . . ?
O2 N5 O1 Co1 -1.5(4) . . . . ?
O3 N5 O2 Co1 -179.8(3) . . . . ?
O1 N5 O2 Co1 1.4(3) . . . . ?
O5 N6 O4 Co1 17.6(11) . . . . ?
O6 N6 O4 Co1 -171.0(12) . . . . ?
O6' N6' O4 Co1 178.6(17) . . . . ?
O5 N6' O4 Co1 -35.7(13) . . . . ?
O6' N6' O5 Co1 177(2) . . . . ?
O4 N6' O5 Co1 35.4(12) . . . . ?
O4 N6 O5 Co1 -17.4(11) . . . . ?
O6 N6 O5 Co1 171.5(13) . . . . ?
C12 N1 C1 C2 121.6(4) . . . . ?
C23 N1 C1 C2 -54.4(5) . . . . ?
C12 N1 C1 C6 -56.9(6) . . . . ?
C23 N1 C1 C6 127.1(4) . . . . ?
C6 C1 C2 C3 2.2(7) . . . . ?
N1 C1 C2 C3 -176.4(4) . . . . ?
C1 C2 C3 C4 1.4(7) . . . . ?
C2 C3 C4 C5 -3.3(7) . . . . ?
C2 C3 C4 C8 176.3(4) . . . . ?
C3 C4 C5 C6 1.6(6) . . . . ?
C8 C4 C5 C6 -178.0(4) . . . . ?
C4 C5 C6 C1 2.0(7) . . . . ?
C2 C1 C6 C5 -4.0(7) . . . . ?
N1 C1 C6 C5 174.6(4) . . . . ?
C11 N2 C7 C8 1.0(5) . . . . ?
Co1 N2 C7 C8 175.5(3) . . . . ?
N2 C7 C8 C9 -0.5(6) . . . . ?
N2 C7 C8 C4 -177.4(3) . . . . ?
C3 C4 C8 C9 -31.4(6) . . . . ?
C5 C4 C8 C9 148.1(4) . . . . ?
C3 C4 C8 C7 145.2(4) . . . . ?
C5 C4 C8 C7 -35.2(6) . . . . ?
C7 C8 C9 C10 -0.5(6) . . . . ?
C4 C8 C9 C10 176.3(4) . . . . ?
C8 C9 C10 C11 1.0(7) . . . . ?
C7 N2 C11 C10 -0.4(6) . . . . ?
Co1 N2 C11 C10 -175.1(3) . . . . ?
C9 C10 C11 N2 -0.5(7) . . . . ?
C1 N1 C12 C13 -9.2(6) . . . . ?
C23 N1 C12 C13 166.5(4) . . . . ?
C1 N1 C12 C17 169.6(4) . . . . ?
C23 N1 C12 C17 -14.7(6) . . . . ?
C17 C12 C13 C14 -1.1(6) . . . . ?
N1 C12 C13 C14 177.6(4) . . . . ?
C12 C13 C14 C15 1.5(7) . . . . ?
C13 C14 C15 C16 -0.5(6) . . . . ?
C13 C14 C15 C19 -178.6(4) . . . . ?
C14 C15 C16 C17 -0.9(6) . . . . ?
C19 C15 C16 C17 177.3(4) . . . . ?
C13 C12 C17 C16 -0.2(6) . . . . ?
N1 C12 C17 C16 -179.0(4) . . . . ?
C15 C16 C17 C12 1.3(6) . . . . ?
C22 N3 C18 C19 1.1(6) . . . . ?
Co1 N3 C18 C19 177.2(3) 8_456 . . . ?
N3 C18 C19 C20 -0.4(6) . . . . ?
N3 C18 C19 C15 -179.9(4) . . . . ?
C14 C15 C19 C18 -143.5(4) . . . . ?
C16 C15 C19 C18 38.5(6) . . . . ?
C14 C15 C19 C20 37.1(6) . . . . ?
C16 C15 C19 C20 -141.0(4) . . . . ?
C18 C19 C20 C21 -0.3(6) . . . . ?
C15 C19 C20 C21 179.2(4) . . . . ?
C19 C20 C21 C22 0.3(7) . . . . ?
C18 N3 C22 C21 -1.0(7) . . . . ?
Co1 N3 C22 C21 -177.2(3) 8_456 . . . ?
C20 C21 C22 N3 0.4(7) . . . . ?
C12 N1 C23 C28 133.9(4) . . . . ?
C1 N1 C23 C28 -50.2(5) . . . . ?
C12 N1 C23 C24 -48.2(6) . . . . ?
C1 N1 C23 C24 127.7(4) . . . . ?
C28 C23 C24 C25 0.7(6) . . . . ?
N1 C23 C24 C25 -177.1(3) . . . . ?
C23 C24 C25 C26 -0.7(6) . . . . ?
C24 C25 C26 C27 0.9(6) . . . . ?
C24 C25 C26 C30 179.8(3) . . . . ?
C25 C26 C27 C28 -1.1(6) . . . . ?
C30 C26 C27 C28 179.9(4) . . . . ?
C24 C23 C28 C27 -1.0(6) . . . . ?
N1 C23 C28 C27 177.0(4) . . . . ?
C26 C27 C28 C23 1.2(6) . . . . ?
C33 N4 C29 C30 1.3(7) . . . . ?
Co1 N4 C29 C30 -176.2(3) 2_745 . . . ?
N4 C29 C30 C31 -2.0(7) . . . . ?
N4 C29 C30 C26 -178.6(4) . . . . ?
C25 C26 C30 C31 -148.0(4) . . . . ?
C27 C26 C30 C31 30.9(6) . . . . ?
C25 C26 C30 C29 28.4(6) . . . . ?
C27 C26 C30 C29 -152.7(4) . . . . ?
C29 C30 C31 C32 1.6(6) . . . . ?
C26 C30 C31 C32 178.2(4) . . . . ?
C30 C31 C32 C33 -0.8(8) . . . . ?
C29 N4 C33 C32 -0.4(8) . . . . ?
Co1 N4 C33 C32 177.1(4) 2_745 . . . ?
C31 C32 C33 N4 0.1(9) . . . . ?
